data_7040148
loop_
_publ_author_name
'Liang, Qiuming'
'Janes, Trevor'
'Gjergji, Xhoana'
'Song, Datong'

_publ_section_title
;
 Iron complexes of a bidentate picolyl-NHC ligand: synthesis, structure
 and reactivity.
;
_journal_issue 35
_journal_name_full 'Dalton transactions (Cambridge, England : 2003)'
_journal_page_first 13872
_journal_page_last 13880
_journal_paper_doi 10.1039/c6dt02792j
_journal_volume 45
_journal_year 2016
_chemical_formula_sum 'C36 H36 Fe N6'
_chemical_formula_weight 608.56
_space_group_crystal_system monoclinic
_space_group_IT_number 15
_space_group_name_Hall '-I 2ya'
_space_group_name_H-M_alt 'I 1 2/a 1'
_symmetry_space_group_name_Hall '-I 2ya'
_symmetry_space_group_name_H-M 'I 1 2/a 1'
_atom_sites_solution_hydrogens geom
_audit_creation_method SHELXL-2014/7
_audit_update_record
;
2016-07-14 deposited with the CCDC.
2016-08-04 downloaded from the CCDC.
;
_cell_angle_alpha 90
_cell_angle_beta 108.287(6)
_cell_angle_gamma 90
_cell_formula_units_Z 8
_cell_length_a 23.229(2)
_cell_length_b 9.3929(6)
_cell_length_c 32.344(3)
_cell_measurement_reflns_used 24279
_cell_measurement_temperature 150(2)
_cell_measurement_theta_max 24.998
_cell_measurement_theta_min 1.326
_cell_volume 6700.7(10)
_computing_structure_refinement 'SHELXL-2014/7 (Sheldrick, 2014)'
_diffrn_ambient_temperature 150(2)
_diffrn_measured_fraction_theta_full 0.999
_diffrn_measured_fraction_theta_max 0.999
_diffrn_measurement_device_type 'Bruker Kappa Apex II'
_diffrn_radiation_type MoK\a
_diffrn_radiation_wavelength 0.71073
_diffrn_reflns_av_R_equivalents 0.0363
_diffrn_reflns_av_unetI/netI 0.0390
_diffrn_reflns_Laue_measured_fraction_full 0.999
_diffrn_reflns_Laue_measured_fraction_max 0.999
_diffrn_reflns_limit_h_max 27
_diffrn_reflns_limit_h_min -23
_diffrn_reflns_limit_k_max 11
_diffrn_reflns_limit_k_min -11
_diffrn_reflns_limit_l_max 33
_diffrn_reflns_limit_l_min -38
_diffrn_reflns_number 24279
_diffrn_reflns_point_group_measured_fraction_full 0.999
_diffrn_reflns_point_group_measured_fraction_max 0.999
_diffrn_reflns_theta_full 24.998
_diffrn_reflns_theta_max 24.998
_diffrn_reflns_theta_min 1.326
_exptl_absorpt_coefficient_mu 0.483
_exptl_absorpt_correction_T_max 0.7456
_exptl_absorpt_correction_T_min 0.6331
_exptl_absorpt_correction_type multi-scan
_exptl_absorpt_process_details SADABS
_exptl_crystal_colour red
_exptl_crystal_density_diffrn 1.206
_exptl_crystal_description block
_exptl_crystal_F_000 2560
_exptl_crystal_size_max 0.2
_exptl_crystal_size_mid 0.13
_exptl_crystal_size_min 0.13
_refine_diff_density_max 0.571
_refine_diff_density_min -0.417
_refine_diff_density_rms 0.063
_refine_ls_extinction_method none
_refine_ls_goodness_of_fit_ref 1.069
_refine_ls_hydrogen_treatment constr
_refine_ls_matrix_type full
_refine_ls_number_parameters 394
_refine_ls_number_reflns 5906
_refine_ls_number_restraints 0
_refine_ls_restrained_S_all 1.069
_refine_ls_R_factor_all 0.0702
_refine_ls_R_factor_gt 0.0490
_refine_ls_shift/su_max 0.000
_refine_ls_shift/su_mean 0.000
_refine_ls_structure_factor_coef Fsqd
_refine_ls_weighting_details 'w=1/[\s^2^(Fo^2^)+(0.0678P)^2^+5.4037P] where P=(Fo^2^+2Fc^2^)/3'
_refine_ls_weighting_scheme calc
_refine_ls_wR_factor_gt 0.1232
_refine_ls_wR_factor_ref 0.1329
_reflns_Friedel_coverage 0.000
_reflns_number_gt 4336
_reflns_number_total 5906
_reflns_threshold_expression 'I > 2\s(I)'
_cod_data_source_file c6dt02792j2.cif
_cod_data_source_block 4
_cod_depositor_comments 'Adding full bibliography for 7040145--7040152.cif.'
_cod_database_code 7040148
_shelx_shelxl_version_number 2014/7
_shelx_space_group_comment
;
The symmetry employed for this shelxl refinement is uniquely defined
by the following loop, which should always be used as a source of
symmetry information in preference to the above space-group names.
They are only intended as comments.
;
_platon_squeeze_void_probe_radius 1.20

loop_
_space_group_symop_operation_xyz
'x, y, z'
'-x+1/2, y, -z'
'x+1/2, y+1/2, z+1/2'
'-x+1, y+1/2, -z+1/2'
'-x, -y, -z'
'x-1/2, -y, z'
'-x+1/2, -y+1/2, -z+1/2'
'x, -y+1/2, z+1/2'

loop_
_atom_site_label
_atom_site_type_symbol
_atom_site_fract_x
_atom_site_fract_y
_atom_site_fract_z
_atom_site_U_iso_or_equiv
_atom_site_adp_type
_atom_site_occupancy
_atom_site_site_symmetry_order
_atom_site_calc_flag
_atom_site_refinement_flags_posn
_atom_site_refinement_flags_adp
Fe1 Fe -0.08773(2) 0.24788(4) 0.13451(2) 0.02877(14) Uani 1 1 d . .
N1 N -0.02605(10) 0.3960(2) 0.13404(7) 0.0282(5) Uani 1 1 d . .
N2 N 0.02671(9) 0.1921(2) 0.20745(6) 0.0243(5) Uani 1 1 d . .
N3 N -0.04412(9) 0.0684(2) 0.22046(7) 0.0291(5) Uani 1 1 d . .
N4 N -0.17527(11) 0.2718(3) 0.13071(8) 0.0464(7) Uani 1 1 d . .
N5 N -0.16209(13) 0.0456(3) 0.06812(9) 0.0567(8) Uani 1 1 d . .
N6 N -0.07384(13) 0.0633(3) 0.05763(8) 0.0505(7) Uani 1 1 d . .
C1 C -0.03411(11) 0.1644(3) 0.19161(8) 0.0259(6) Uani 1 1 d . .
C2 C 0.00914(12) 0.0364(3) 0.25293(9) 0.0348(7) Uani 1 1 d . .
H2A H 0.0136 -0.0272 0.2766 0.042 Uiso 1 1 calc R U
C3 C 0.05318(12) 0.1118(3) 0.24477(8) 0.0326(6) Uani 1 1 d . .
H3A H 0.0949 0.1107 0.2614 0.039 Uiso 1 1 calc R U
C4 C 0.05957(12) 0.2873(3) 0.18953(8) 0.0260(6) Uani 1 1 d . .
H4A H 0.1025 0.2856 0.2018 0.031 Uiso 1 1 calc R U
C5 C 0.03591(12) 0.3818(3) 0.15619(8) 0.0259(6) Uani 1 1 d . .
C6 C 0.07716(13) 0.4725(3) 0.14270(9) 0.0347(7) Uani 1 1 d . .
H6A H 0.1196 0.4633 0.1566 0.042 Uiso 1 1 calc R U
C7 C 0.05664(15) 0.5695(3) 0.11092(10) 0.0449(8) Uani 1 1 d . .
H7A H 0.0846 0.6269 0.1023 0.054 Uiso 1 1 calc R U
C8 C -0.00624(15) 0.5864(3) 0.09029(9) 0.0453(8) Uani 1 1 d . .
H8A H -0.0215 0.6564 0.0684 0.054 Uiso 1 1 calc R U
C9 C -0.04405(14) 0.4991(3) 0.10282(9) 0.0390(7) Uani 1 1 d . .
H9A H -0.0864 0.5103 0.0888 0.047 Uiso 1 1 calc R U
C10 C -0.10439(12) 0.0195(3) 0.21792(9) 0.0338(7) Uani 1 1 d . .
C11 C -0.13563(13) 0.0954(3) 0.24127(9) 0.0377(7) Uani 1 1 d . .
C12 C -0.19366(13) 0.0493(4) 0.23798(10) 0.0472(8) Uani 1 1 d . .
H12A H -0.2160 0.0994 0.2534 0.057 Uiso 1 1 calc R U
C13 C -0.22002(13) -0.0668(4) 0.21314(11) 0.0497(9) Uani 1 1 d . .
C14 C -0.18763(14) -0.1382(4) 0.19014(10) 0.0511(9) Uani 1 1 d . .
H14A H -0.2057 -0.2179 0.1728 0.061 Uiso 1 1 calc R U
C15 C -0.12922(13) -0.0965(3) 0.19169(9) 0.0383(7) Uani 1 1 d . .
C16 C -0.09563(15) -0.1710(3) 0.16518(10) 0.0507(8) Uani 1 1 d . .
H16A H -0.0535 -0.1868 0.1831 0.076 Uiso 1 1 calc R U
H16B H -0.0965 -0.1121 0.1400 0.076 Uiso 1 1 calc R U
H16C H -0.1150 -0.2628 0.1551 0.076 Uiso 1 1 calc R U
C17 C -0.10745(15) 0.2225(3) 0.26843(11) 0.0485(8) Uani 1 1 d . .
H17A H -0.1379 0.2702 0.2788 0.073 Uiso 1 1 calc R U
H17B H -0.0925 0.2890 0.2508 0.073 Uiso 1 1 calc R U
H17C H -0.0736 0.1912 0.2935 0.073 Uiso 1 1 calc R U
C18 C -0.28408(15) -0.1132(5) 0.20988(13) 0.0761(13) Uani 1 1 d . .
H18A H -0.2936 -0.2027 0.1936 0.114 Uiso 1 1 calc R U
H18B H -0.3129 -0.0396 0.1948 0.114 Uiso 1 1 calc R U
H18C H -0.2870 -0.1273 0.2392 0.114 Uiso 1 1 calc R U
C19 C -0.10734(14) 0.1143(3) 0.08283(9) 0.0403(7) Uani 1 1 d . .
C20 C -0.1070(2) -0.0388(4) 0.02850(13) 0.0806(14) Uani 1 1 d . .
H20A H -0.0940 -0.0914 0.0080 0.097 Uiso 1 1 calc R U
C21 C -0.1609(2) -0.0479(4) 0.03525(15) 0.0886(15) Uani 1 1 d . .
H21A H -0.1932 -0.1088 0.0199 0.106 Uiso 1 1 calc R U
C22 C -0.21267(16) 0.0698(4) 0.08344(13) 0.0656(12) Uani 1 1 d . .
H22A H -0.2456 0.0053 0.0732 0.079 Uiso 1 1 calc R U
C23 C -0.21965(15) 0.1743(4) 0.11096(12) 0.0563(9) Uani 1 1 d . .
C24 C -0.27827(16) 0.1831(5) 0.12033(15) 0.0763(13) Uani 1 1 d . .
H24A H -0.3094 0.1152 0.1084 0.092 Uiso 1 1 calc R U
C25 C -0.28665(19) 0.2889(6) 0.14604(16) 0.0849(15) Uani 1 1 d . .
H25A H -0.3240 0.2942 0.1522 0.102 Uiso 1 1 calc R U
C26 C -0.24225(18) 0.3903(5) 0.16373(14) 0.0781(13) Uani 1 1 d . .
H26A H -0.2491 0.4665 0.1809 0.094 Uiso 1 1 calc R U
C27 C -0.18904(16) 0.3766(4) 0.15561(11) 0.0571(9) Uani 1 1 d . .
H27A H -0.1585 0.4453 0.1682 0.069 Uiso 1 1 calc R U
C28 C -0.01540(16) 0.1186(3) 0.05935(9) 0.0476(8) Uani 1 1 d . .
C29 C -0.01194(19) 0.2282(4) 0.03073(11) 0.0592(10) Uani 1 1 d . .
C30 C 0.0439(2) 0.2845(4) 0.03412(13) 0.0703(12) Uani 1 1 d . .
H30A H 0.0465 0.3580 0.0146 0.084 Uiso 1 1 calc R U
C31 C 0.0965(2) 0.2381(4) 0.06494(13) 0.0686(12) Uani 1 1 d . .
C32 C 0.09194(17) 0.1292(4) 0.09240(11) 0.0571(9) Uani 1 1 d . .
H32A H 0.1279 0.0951 0.1133 0.069 Uiso 1 1 calc R U
C33 C 0.03683(16) 0.0674(3) 0.09074(10) 0.0481(8) Uani 1 1 d . .
C34 C 0.03387(17) -0.0463(3) 0.12239(12) 0.0596(10) Uani 1 1 d . .
H34A H 0.0743 -0.0872 0.1355 0.089 Uiso 1 1 calc R U
H34B H 0.0058 -0.1210 0.1071 0.089 Uiso 1 1 calc R U
H34C H 0.0196 -0.0050 0.1452 0.089 Uiso 1 1 calc R U
C35 C -0.0698(2) 0.2810(5) -0.00283(12) 0.0885(15) Uani 1 1 d . .
H35A H -0.0604 0.3623 -0.0186 0.133 Uiso 1 1 calc R U
H35B H -0.0988 0.3104 0.0119 0.133 Uiso 1 1 calc R U
H35C H -0.0875 0.2042 -0.0234 0.133 Uiso 1 1 calc R U
C36 C 0.1575(2) 0.3069(6) 0.06896(16) 0.0997(16) Uani 1 1 d . .
H36A H 0.1894 0.2597 0.0921 0.150 Uiso 1 1 calc R U
H36B H 0.1561 0.4081 0.0760 0.150 Uiso 1 1 calc R U
H36C H 0.1661 0.2972 0.0413 0.150 Uiso 1 1 calc R U

loop_
_atom_site_aniso_label
_atom_site_aniso_U_11
_atom_site_aniso_U_22
_atom_site_aniso_U_33
_atom_site_aniso_U_23
_atom_site_aniso_U_13
_atom_site_aniso_U_12
Fe1 0.0239(2) 0.0359(2) 0.0264(2) 0.00401(16) 0.00779(15) -0.00380(16)
N1 0.0333(13) 0.0275(12) 0.0267(11) -0.0003(9) 0.0135(9) -0.0040(9)
N2 0.0229(12) 0.0255(11) 0.0251(11) -0.0002(9) 0.0085(9) 0.0003(9)
N3 0.0245(12) 0.0332(13) 0.0295(12) 0.0077(10) 0.0083(9) -0.0038(9)
N4 0.0284(14) 0.0646(18) 0.0445(15) 0.0169(13) 0.0090(11) -0.0022(12)
N5 0.0502(18) 0.0525(17) 0.0498(17) -0.0034(14) -0.0096(14) -0.0147(14)
N6 0.0618(19) 0.0428(16) 0.0367(14) -0.0141(12) 0.0011(13) -0.0010(13)
C1 0.0240(14) 0.0261(14) 0.0307(14) 0.0008(11) 0.0132(11) -0.0013(11)
C2 0.0326(17) 0.0358(16) 0.0344(15) 0.0131(12) 0.0082(12) 0.0024(12)
C3 0.0263(15) 0.0352(16) 0.0340(15) 0.0037(12) 0.0060(12) 0.0020(12)
C4 0.0212(14) 0.0292(14) 0.0308(14) -0.0040(11) 0.0130(11) -0.0056(10)
C5 0.0312(15) 0.0245(14) 0.0267(13) -0.0097(11) 0.0155(11) -0.0057(11)
C6 0.0388(17) 0.0378(16) 0.0329(15) -0.0063(13) 0.0189(12) -0.0129(13)
C7 0.057(2) 0.0421(18) 0.0406(17) -0.0025(14) 0.0230(15) -0.0220(15)
C8 0.063(2) 0.0356(17) 0.0342(16) 0.0092(13) 0.0103(15) -0.0122(15)
C9 0.0450(18) 0.0354(16) 0.0341(16) 0.0016(13) 0.0089(13) -0.0028(13)
C10 0.0273(15) 0.0407(17) 0.0336(15) 0.0163(13) 0.0099(12) -0.0044(12)
C11 0.0321(16) 0.0467(18) 0.0358(15) 0.0187(13) 0.0128(12) 0.0014(13)
C12 0.0339(17) 0.063(2) 0.0485(18) 0.0264(17) 0.0190(14) 0.0075(16)
C13 0.0263(17) 0.070(2) 0.0498(19) 0.0306(18) 0.0073(14) -0.0055(16)
C14 0.042(2) 0.056(2) 0.0450(18) 0.0202(16) -0.0007(15) -0.0190(16)
C15 0.0338(17) 0.0420(18) 0.0354(15) 0.0149(13) 0.0058(12) -0.0080(13)
C16 0.059(2) 0.0429(19) 0.0482(19) 0.0020(15) 0.0144(16) -0.0162(16)
C17 0.054(2) 0.048(2) 0.052(2) 0.0056(15) 0.0289(16) 0.0016(15)
C18 0.0297(19) 0.110(3) 0.082(3) 0.037(2) 0.0081(18) -0.014(2)
C19 0.0466(19) 0.0371(17) 0.0306(15) 0.0002(13) 0.0025(13) -0.0060(14)
C20 0.088(3) 0.069(3) 0.063(3) -0.038(2) -0.007(2) 0.005(2)
C21 0.079(3) 0.071(3) 0.084(3) -0.026(2) -0.021(3) -0.021(2)
C22 0.034(2) 0.074(3) 0.071(3) 0.022(2) -0.0094(18) -0.0279(18)
C23 0.038(2) 0.073(3) 0.052(2) 0.025(2) 0.0057(16) -0.0071(18)
C24 0.028(2) 0.107(3) 0.084(3) 0.045(3) 0.0031(19) -0.006(2)
C25 0.042(2) 0.133(4) 0.086(3) 0.054(3) 0.030(2) 0.026(3)
C26 0.052(3) 0.114(4) 0.081(3) 0.032(3) 0.038(2) 0.026(2)
C27 0.042(2) 0.081(3) 0.056(2) 0.0142(19) 0.0278(17) 0.0158(18)
C28 0.066(2) 0.0479(19) 0.0311(16) -0.0139(14) 0.0184(15) 0.0083(16)
C29 0.086(3) 0.061(2) 0.0356(18) -0.0059(16) 0.0273(18) 0.013(2)
C30 0.103(4) 0.078(3) 0.048(2) -0.0029(19) 0.048(2) -0.001(2)
C31 0.086(3) 0.078(3) 0.060(2) -0.022(2) 0.050(2) -0.006(2)
C32 0.061(2) 0.065(2) 0.050(2) -0.0197(18) 0.0235(17) 0.0119(19)
C33 0.066(2) 0.0414(19) 0.0391(17) -0.0165(14) 0.0199(16) 0.0094(16)
C34 0.069(3) 0.045(2) 0.058(2) -0.0047(16) 0.0096(18) 0.0133(17)
C35 0.113(4) 0.108(4) 0.042(2) 0.019(2) 0.020(2) 0.023(3)
C36 0.106(4) 0.120(4) 0.102(4) -0.022(3) 0.073(3) -0.020(3)

loop_
_atom_type_symbol
_atom_type_description
_atom_type_scat_dispersion_real
_atom_type_scat_dispersion_imag
_atom_type_scat_source
C C 0.0033 0.0016 'International Tables Vol C Tables 4.2.6.8 and 6.1.1.4'
H H 0.0000 0.0000 'International Tables Vol C Tables 4.2.6.8 and 6.1.1.4'
Fe Fe 0.3463 0.8444 'International Tables Vol C Tables 4.2.6.8 and 6.1.1.4'
N N 0.0061 0.0033 'International Tables Vol C Tables 4.2.6.8 and 6.1.1.4'

loop_
_geom_angle_atom_site_label_1
_geom_angle_atom_site_label_2
_geom_angle_atom_site_label_3
_geom_angle
N1 Fe1 N4 129.38(10)
N1 Fe1 C19 113.64(11)
N4 Fe1 C19 93.31(12)
N1 Fe1 C1 92.23(9)
N4 Fe1 C1 114.72(10)
C19 Fe1 C1 115.22(11)
C9 N1 C5 118.3(2)
C9 N1 Fe1 116.40(18)
C5 N1 Fe1 123.62(16)
C1 N2 C3 110.2(2)
C1 N2 C4 126.5(2)
C3 N2 C4 123.4(2)
C1 N3 C2 111.0(2)
C1 N3 C10 122.5(2)
C2 N3 C10 126.3(2)
C27 N4 C23 118.1(3)
C27 N4 Fe1 117.5(2)
C23 N4 Fe1 123.3(3)
C19 N5 C21 108.9(3)
C19 N5 C22 125.3(3)
C21 N5 C22 125.7(3)
C19 N6 C20 110.1(3)
C19 N6 C28 123.6(2)
C20 N6 C28 126.1(3)
N2 C1 N3 104.3(2)
N2 C1 Fe1 122.23(17)
N3 C1 Fe1 133.35(18)
C3 C2 N3 107.0(2)
C3 C2 H2A 126.5
N3 C2 H2A 126.5
C2 C3 N2 107.5(2)
C2 C3 H3A 126.2
N2 C3 H3A 126.2
C5 C4 N2 126.7(2)
C5 C4 H4A 116.7
N2 C4 H4A 116.7
C4 C5 N1 124.0(2)
C4 C5 C6 118.6(2)
N1 C5 C6 117.5(2)
C7 C6 C5 121.3(3)
C7 C6 H6A 119.3
C5 C6 H6A 119.3
C6 C7 C8 120.2(3)
C6 C7 H7A 119.9
C8 C7 H7A 119.9
C9 C8 C7 117.6(3)
C9 C8 H8A 121.2
C7 C8 H8A 121.2
C8 C9 N1 125.0(3)
C8 C9 H9A 117.5
N1 C9 H9A 117.5
C15 C10 C11 123.0(3)
C15 C10 N3 119.4(3)
C11 C10 N3 117.6(3)
C12 C11 C10 117.1(3)
C12 C11 C17 121.8(3)
C10 C11 C17 121.1(3)
C13 C12 C11 122.3(3)
C13 C12 H12A 118.8
C11 C12 H12A 118.8
C12 C13 C14 118.6(3)
C12 C13 C18 120.9(3)
C14 C13 C18 120.5(3)
C13 C14 C15 122.0(3)
C13 C14 H14A 119.0
C15 C14 H14A 119.0
C10 C15 C14 117.0(3)
C10 C15 C16 121.6(3)
C14 C15 C16 121.4(3)
C15 C16 H16A 109.5
C15 C16 H16B 109.5
H16A C16 H16B 109.5
C15 C16 H16C 109.5
H16A C16 H16C 109.5
H16B C16 H16C 109.5
C11 C17 H17A 109.5
C11 C17 H17B 109.5
H17A C17 H17B 109.5
C11 C17 H17C 109.5
H17A C17 H17C 109.5
H17B C17 H17C 109.5
C13 C18 H18A 109.5
C13 C18 H18B 109.5
H18A C18 H18B 109.5
C13 C18 H18C 109.5
H18A C18 H18C 109.5
H18B C18 H18C 109.5
N5 C19 N6 105.4(3)
N5 C19 Fe1 121.5(2)
N6 C19 Fe1 133.0(2)
C21 C20 N6 106.3(4)
C21 C20 H20A 126.9
N6 C20 H20A 126.9
C20 C21 N5 109.2(3)
C20 C21 H21A 125.4
N5 C21 H21A 125.4
C23 C22 N5 128.2(3)
C23 C22 H22A 115.9
N5 C22 H22A 115.9
C22 C23 N4 123.7(3)
C22 C23 C24 118.4(4)
N4 C23 C24 117.9(4)
C25 C24 C23 119.0(4)
C25 C24 H24A 120.5
C23 C24 H24A 120.5
C24 C25 C26 121.8(4)
C24 C25 H25A 119.1
C26 C25 H25A 119.1
C27 C26 C25 117.5(5)
C27 C26 H26A 121.2
C25 C26 H26A 121.2
C26 C27 N4 125.4(4)
C26 C27 H27A 117.3
N4 C27 H27A 117.3
C33 C28 C29 120.9(3)
C33 C28 N6 119.8(3)
C29 C28 N6 119.2(3)
C30 C29 C28 118.6(4)
C30 C29 C35 122.2(4)
C28 C29 C35 119.3(4)
C29 C30 C31 122.3(4)
C29 C30 H30A 118.8
C31 C30 H30A 118.8
C32 C31 C30 118.0(4)
C32 C31 C36 121.0(4)
C30 C31 C36 121.0(4)
C31 C32 C33 122.7(4)
C31 C32 H32A 118.7
C33 C32 H32A 118.7
C32 C33 C28 117.5(3)
C32 C33 C34 120.7(3)
C28 C33 C34 121.7(3)
C33 C34 H34A 109.5
C33 C34 H34B 109.5
H34A C34 H34B 109.5
C33 C34 H34C 109.5
H34A C34 H34C 109.5
H34B C34 H34C 109.5
C29 C35 H35A 109.5
C29 C35 H35B 109.5
H35A C35 H35B 109.5
C29 C35 H35C 109.5
H35A C35 H35C 109.5
H35B C35 H35C 109.5
C31 C36 H36A 109.5
C31 C36 H36B 109.5
H36A C36 H36B 109.5
C31 C36 H36C 109.5
H36A C36 H36C 109.5
H36B C36 H36C 109.5

loop_
_geom_bond_atom_site_label_1
_geom_bond_atom_site_label_2
_geom_bond_distance
Fe1 N1 2.001(2)
Fe1 N4 2.011(3)
Fe1 C19 2.024(3)
Fe1 C1 2.033(2)
N1 C9 1.366(3)
N1 C5 1.398(3)
N2 C1 1.368(3)
N2 C3 1.393(3)
N2 C4 1.412(3)
N3 C1 1.370(3)
N3 C2 1.381(3)
N3 C10 1.451(3)
N4 C27 1.372(4)
N4 C23 1.377(4)
N5 C19 1.371(4)
N5 C21 1.386(5)
N5 C22 1.429(5)
N6 C19 1.377(4)
N6 C20 1.395(4)
N6 C28 1.438(4)
C2 C3 1.337(4)
C2 H2A 0.9500
C3 H3A 0.9500
C4 C5 1.372(4)
C4 H4A 0.9500
C5 C6 1.448(4)
C6 C7 1.344(4)
C6 H6A 0.9500
C7 C8 1.411(4)
C7 H7A 0.9500
C8 C9 1.353(4)
C8 H8A 0.9500
C9 H9A 0.9500
C10 C15 1.390(4)
C10 C11 1.396(4)
C11 C12 1.388(4)
C11 C17 1.505(4)
C12 C13 1.378(5)
C12 H12A 0.9500
C13 C14 1.386(5)
C13 C18 1.522(4)
C14 C15 1.398(4)
C14 H14A 0.9500
C15 C16 1.501(4)
C16 H16A 0.9800
C16 H16B 0.9800
C16 H16C 0.9800
C17 H17A 0.9800
C17 H17B 0.9800
C17 H17C 0.9800
C18 H18A 0.9800
C18 H18B 0.9800
C18 H18C 0.9800
C20 C21 1.339(6)
C20 H20A 0.9500
C21 H21A 0.9500
C22 C23 1.368(5)
C22 H22A 0.9500
C23 C24 1.487(5)
C24 C25 1.348(7)
C24 H24A 0.9500
C25 C26 1.388(7)
C25 H25A 0.9500
C26 C27 1.348(5)
C26 H26A 0.9500
C27 H27A 0.9500
C28 C33 1.400(4)
C28 C29 1.404(5)
C29 C30 1.373(6)
C29 C35 1.521(5)
C30 C31 1.382(6)
C30 H30A 0.9500
C31 C32 1.380(5)
C31 C36 1.526(6)
C32 C33 1.392(5)
C32 H32A 0.9500
C33 C34 1.495(5)
C34 H34A 0.9800
C34 H34B 0.9800
C34 H34C 0.9800
C35 H35A 0.9800
C35 H35B 0.9800
C35 H35C 0.9800
C36 H36A 0.9800
C36 H36B 0.9800
C36 H36C 0.9800

loop_
_geom_torsion_atom_site_label_1
_geom_torsion_atom_site_label_2
_geom_torsion_atom_site_label_3
_geom_torsion_atom_site_label_4
_geom_torsion
C3 N2 C1 N3 1.2(3)
C4 N2 C1 N3 -178.9(2)
C3 N2 C1 Fe1 -174.65(18)
C4 N2 C1 Fe1 5.3(3)
C2 N3 C1 N2 -0.7(3)
C10 N3 C1 N2 174.5(2)
C2 N3 C1 Fe1 174.5(2)
C10 N3 C1 Fe1 -10.4(4)
C1 N3 C2 C3 -0.1(3)
C10 N3 C2 C3 -175.0(3)
N3 C2 C3 N2 0.9(3)
C1 N2 C3 C2 -1.3(3)
C4 N2 C3 C2 178.7(2)
C1 N2 C4 C5 8.4(4)
C3 N2 C4 C5 -171.7(2)
N2 C4 C5 N1 -1.2(4)
N2 C4 C5 C6 179.1(2)
C9 N1 C5 C4 176.9(2)
Fe1 N1 C5 C4 -18.6(3)
C9 N1 C5 C6 -3.4(3)
Fe1 N1 C5 C6 161.17(17)
C4 C5 C6 C7 -178.5(3)
N1 C5 C6 C7 1.8(4)
C5 C6 C7 C8 0.9(4)
C6 C7 C8 C9 -2.0(4)
C7 C8 C9 N1 0.2(5)
C5 N1 C9 C8 2.5(4)
Fe1 N1 C9 C8 -163.2(2)
C1 N3 C10 C15 87.1(3)
C2 N3 C10 C15 -98.5(3)
C1 N3 C10 C11 -90.9(3)
C2 N3 C10 C11 83.5(3)
C15 C10 C11 C12 0.9(4)
N3 C10 C11 C12 178.9(2)
C15 C10 C11 C17 -178.5(3)
N3 C10 C11 C17 -0.6(4)
C10 C11 C12 C13 0.4(4)
C17 C11 C12 C13 179.9(3)
C11 C12 C13 C14 -1.1(4)
C11 C12 C13 C18 -179.3(3)
C12 C13 C14 C15 0.4(4)
C18 C13 C14 C15 178.6(3)
C11 C10 C15 C14 -1.5(4)
N3 C10 C15 C14 -179.4(2)
C11 C10 C15 C16 176.7(3)
N3 C10 C15 C16 -1.2(4)
C13 C14 C15 C10 0.8(4)
C13 C14 C15 C16 -177.4(3)
C21 N5 C19 N6 1.4(4)
C22 N5 C19 N6 -176.9(3)
C21 N5 C19 Fe1 -174.6(2)
C22 N5 C19 Fe1 7.0(4)
C20 N6 C19 N5 -1.7(4)
C28 N6 C19 N5 173.4(3)
C20 N6 C19 Fe1 173.7(3)
C28 N6 C19 Fe1 -11.2(5)
C19 N6 C20 C21 1.3(4)
C28 N6 C20 C21 -173.7(3)
N6 C20 C21 N5 -0.4(5)
C19 N5 C21 C20 -0.7(5)
C22 N5 C21 C20 177.6(3)
C19 N5 C22 C23 8.5(5)
C21 N5 C22 C23 -169.5(4)
N5 C22 C23 N4 -3.8(6)
N5 C22 C23 C24 176.5(3)
C27 N4 C23 C22 176.3(3)
Fe1 N4 C23 C22 -15.8(4)
C27 N4 C23 C24 -4.1(4)
Fe1 N4 C23 C24 163.9(2)
C22 C23 C24 C25 -177.5(4)
N4 C23 C24 C25 2.8(5)
C23 C24 C25 C26 0.5(6)
C24 C25 C26 C27 -2.4(6)
C25 C26 C27 N4 1.0(6)
C23 N4 C27 C26 2.3(5)
Fe1 N4 C27 C26 -166.4(3)
C19 N6 C28 C33 85.0(4)
C20 N6 C28 C33 -100.7(4)
C19 N6 C28 C29 -92.0(4)
C20 N6 C28 C29 82.3(4)
C33 C28 C29 C30 0.0(5)
N6 C28 C29 C30 177.0(3)
C33 C28 C29 C35 -179.9(3)
N6 C28 C29 C35 -2.9(4)
C28 C29 C30 C31 -0.7(5)
C35 C29 C30 C31 179.2(4)
C29 C30 C31 C32 1.4(5)
C29 C30 C31 C36 -177.6(4)
C30 C31 C32 C33 -1.3(5)
C36 C31 C32 C33 177.6(3)
C31 C32 C33 C28 0.7(5)
C31 C32 C33 C34 -177.4(3)
C29 C28 C33 C32 0.0(4)
N6 C28 C33 C32 -176.9(3)
C29 C28 C33 C34 178.1(3)
N6 C28 C33 C34 1.2(4)

loop_
_platon_squeeze_void_nr
_platon_squeeze_void_average_x
_platon_squeeze_void_average_y
_platon_squeeze_void_average_z
_platon_squeeze_void_volume
_platon_squeeze_void_count_electrons
_platon_squeeze_void_content
1 0.500 0.019 0.250 186 37 ' '
2 0.500 -0.020 0.750 186 37 ' '
3 0.000 0.519 0.250 186 37 ' '
4 0.000 0.480 0.750 186 37 ' '
